data_7044155
loop_
_publ_author_name
'SPECKLIN, David'
'Fliedel, Christophe'
'Hild, Fr\'ed\'eric'
'Mameri, Samir'
'Karmazin, Lydia'
'Bailly, Corinne'
'Dagorne, Samuel'

_publ_section_title
;
 Mononuclear Salen-gallium complexes for iso-selective ring-opening
 polymerization (ROP) of rac-lactide
;
_journal_name_full 'Dalton Trans.'
_journal_paper_doi 10.1039/C7DT02730C
_journal_year 2017
_chemical_formula_moiety 'C30 H40 Cl Ga N2 O2, C H Cl3'
_chemical_formula_sum 'C31 H41 Cl4 Ga N2 O2'
_chemical_formula_weight 685.18
_chemical_name_systematic
;
 ?
;
_space_group_crystal_system triclinic
_space_group_IT_number 2
_space_group_name_Hall '-P 1'
_space_group_name_H-M_alt 'P -1'
_symmetry_space_group_name_Hall '-P 1'
_symmetry_space_group_name_H-M 'P -1'
_atom_sites_solution_hydrogens geom
_audit_creation_method SHELXL-2013
_audit_update_record
;
2017-03-24 deposited with the CCDC.
2017-09-08 downloaded from the CCDC.
;
_cell_angle_alpha 110.6840(10)
_cell_angle_beta 93.9330(10)
_cell_angle_gamma 115.8630(10)
_cell_formula_units_Z 2
_cell_length_a 12.0150(7)
_cell_length_b 12.1751(7)
_cell_length_c 13.6371(8)
_cell_measurement_reflns_used 4442
_cell_measurement_temperature 173(2)
_cell_measurement_theta_max 27.94
_cell_measurement_theta_min 2.83
_cell_volume 1619.56(17)
_computing_cell_refinement 'Bruker SAINT'
_computing_data_collection 'Bruker APEX2'
_computing_data_reduction 'Bruker SAINT'
_computing_molecular_graphics 'Bruker SHELXTL'
_computing_publication_material 'Bruker SHELXTL'
_computing_structure_refinement 'SHELXL-2013 (Sheldrick 2013)'
_computing_structure_solution 'SHELXS-97 (Sheldrick 2008)'
_diffrn_ambient_temperature 173(2)
_diffrn_measured_fraction_theta_full 1.000
_diffrn_measured_fraction_theta_max 0.997
_diffrn_measurement_device_type 'Bruker APEX-II CCD'
_diffrn_measurement_method '\f and \w scans'
_diffrn_radiation_monochromator triumph
_diffrn_radiation_type MoK\a
_diffrn_radiation_wavelength 0.71073
_diffrn_reflns_av_R_equivalents 0.0439
_diffrn_reflns_av_unetI/netI 0.0645
_diffrn_reflns_Laue_measured_fraction_full 1.000
_diffrn_reflns_Laue_measured_fraction_max 0.997
_diffrn_reflns_limit_h_max 14
_diffrn_reflns_limit_h_min -15
_diffrn_reflns_limit_k_max 16
_diffrn_reflns_limit_k_min -7
_diffrn_reflns_limit_l_max 17
_diffrn_reflns_limit_l_min -17
_diffrn_reflns_number 22238
_diffrn_reflns_point_group_measured_fraction_full 1.000
_diffrn_reflns_point_group_measured_fraction_max 0.997
_diffrn_reflns_theta_full 25.242
_diffrn_reflns_theta_max 28.025
_diffrn_reflns_theta_min 1.655
_diffrn_source 'sealed tube'
_exptl_absorpt_coefficient_mu 1.210
_exptl_absorpt_correction_T_max 0.7456
_exptl_absorpt_correction_T_min 0.6895
_exptl_absorpt_correction_type multi-scan
_exptl_absorpt_process_details sadabs
_exptl_crystal_colour yellow
_exptl_crystal_density_diffrn 1.405
_exptl_crystal_description plate
_exptl_crystal_F_000 712
_exptl_crystal_size_max 0.200
_exptl_crystal_size_mid 0.060
_exptl_crystal_size_min 0.040
_refine_diff_density_max 0.570
_refine_diff_density_min -0.505
_refine_diff_density_rms 0.071
_refine_ls_extinction_method none
_refine_ls_goodness_of_fit_ref 1.027
_refine_ls_hydrogen_treatment constr
_refine_ls_matrix_type full
_refine_ls_number_parameters 369
_refine_ls_number_reflns 7802
_refine_ls_number_restraints 0
_refine_ls_restrained_S_all 1.027
_refine_ls_R_factor_all 0.0738
_refine_ls_R_factor_gt 0.0388
_refine_ls_shift/su_max 0.001
_refine_ls_shift/su_mean 0.000
_refine_ls_structure_factor_coef Fsqd
_refine_ls_weighting_details 'w=1/[\s^2^(Fo^2^)+(0.0286P)^2^+0.2313P] where P=(Fo^2^+2Fc^2^)/3'
_refine_ls_weighting_scheme calc
_refine_ls_wR_factor_gt 0.0688
_refine_ls_wR_factor_ref 0.0768
_reflns_Friedel_coverage 0.000
_reflns_number_gt 5545
_reflns_number_total 7802
_reflns_threshold_expression 'I > 2\s(I)'
_cod_data_source_file c7dt02730c2.cif
_cod_data_source_block sdcf140312
_cod_original_cell_volume 1619.56(16)
_cod_database_code 7044155
_shelx_space_group_comment
;
The symmetry employed for this shelxl refinement is uniquely defined
by the following loop, which should always be used as a source of
symmetry information in preference to the above space-group names.
They are only intended as comments.
;
_shelx_estimated_absorpt_t_min 0.794
_shelx_estimated_absorpt_t_max 0.953
_shelxl_version_number 2013-4

loop_
_space_group_symop_operation_xyz
'x, y, z'
'-x, -y, -z'

loop_
_atom_site_label
_atom_site_type_symbol
_atom_site_fract_x
_atom_site_fract_y
_atom_site_fract_z
_atom_site_U_iso_or_equiv
_atom_site_adp_type
_atom_site_occupancy
_atom_site_site_symmetry_order
_atom_site_calc_flag
_atom_site_refinement_flags_posn
_atom_site_refinement_flags_adp
C1 C -0.0969(2) 0.9956(2) 0.66280(18) 0.0181(5) Uani 1 1 d . .
C2 C -0.1180(2) 1.0817(2) 0.75301(18) 0.0187(5) Uani 1 1 d . .
C3 C -0.2018(2) 1.1251(2) 0.72892(19) 0.0215(5) Uani 1 1 d . .
H3 H -0.2161 1.1832 0.7881 0.026 Uiso 1 1 calc R U
C4 C -0.2661(2) 1.0891(2) 0.62401(19) 0.0226(5) Uani 1 1 d . .
C5 C -0.2479(2) 1.0029(2) 0.53817(19) 0.0226(5) Uani 1 1 d . .
H5 H -0.2912 0.9764 0.4660 0.027 Uiso 1 1 calc R U
C6 C -0.1653(2) 0.9532(2) 0.55624(18) 0.0177(5) Uani 1 1 d . .
C7 C -0.0613(2) 1.1138(2) 0.87049(18) 0.0220(5) Uani 1 1 d . .
C8 C -0.1210(2) 0.9806(2) 0.8832(2) 0.0313(6) Uani 1 1 d . .
H8A H -0.0945 0.9196 0.8364 0.047 Uiso 1 1 calc R U
H8B H -0.2147 0.9383 0.8622 0.047 Uiso 1 1 calc R U
H8C H -0.0918 0.9994 0.9591 0.047 Uiso 1 1 calc R U
C9 C 0.0857(2) 1.1779(2) 0.9004(2) 0.0297(6) Uani 1 1 d . .
H9A H 0.1102 1.1174 0.8500 0.045 Uiso 1 1 calc R U
H9B H 0.1164 1.1927 0.9748 0.045 Uiso 1 1 calc R U
H9C H 0.1241 1.2645 0.8953 0.045 Uiso 1 1 calc R U
C10 C -0.0937(3) 1.2112(3) 0.9533(2) 0.0340(6) Uani 1 1 d . .
H10A H -0.0536 1.2314 1.0270 0.051 Uiso 1 1 calc R U
H10B H -0.1870 1.1695 0.9417 0.051 Uiso 1 1 calc R U
H10C H -0.0615 1.2950 0.9439 0.051 Uiso 1 1 calc R U
C11 C -0.3565(2) 1.1419(2) 0.6083(2) 0.0325(6) Uani 1 1 d . .
H11A H -0.3920 1.1096 0.5305 0.049 Uiso 1 1 calc R U
H11B H -0.3092 1.2408 0.6427 0.049 Uiso 1 1 calc R U
H11C H -0.4265 1.1094 0.6417 0.049 Uiso 1 1 calc R U
C12 C -0.1596(2) 0.8565(2) 0.46146(19) 0.0202(5) Uani 1 1 d . .
H12 H -0.2018 0.8419 0.3929 0.024 Uiso 1 1 calc R U
C13 C 0.2542(2) 0.8509(2) 0.66747(18) 0.0192(5) Uani 1 1 d . .
C14 C 0.3731(2) 0.9336(2) 0.74855(18) 0.0188(5) Uani 1 1 d . .
C15 C 0.4640(2) 0.8914(2) 0.7383(2) 0.0242(5) Uani 1 1 d . .
H15 H 0.5434 0.9456 0.7925 0.029 Uiso 1 1 calc R U
C16 C 0.4457(2) 0.7740(2) 0.6528(2) 0.0238(5) Uani 1 1 d . .
C17 C 0.3320(2) 0.6970(2) 0.57482(19) 0.0221(5) Uani 1 1 d . .
H17 H 0.3178 0.6173 0.5158 0.026 Uiso 1 1 calc R U
C18 C 0.2344(2) 0.7331(2) 0.57972(19) 0.0197(5) Uani 1 1 d . .
C19 C 0.3974(2) 1.0621(2) 0.84580(19) 0.0218(5) Uani 1 1 d . .
C20 C 0.3823(2) 1.1596(2) 0.8053(2) 0.0260(5) Uani 1 1 d . .
H20A H 0.4022 1.2428 0.8678 0.039 Uiso 1 1 calc R U
H20B H 0.2939 1.1168 0.7622 0.039 Uiso 1 1 calc R U
H20C H 0.4413 1.1812 0.7602 0.039 Uiso 1 1 calc R U
C21 C 0.3017(2) 1.0230(2) 0.9131(2) 0.0306(6) Uani 1 1 d . .
H21A H 0.3149 0.9648 0.9415 0.046 Uiso 1 1 calc R U
H21B H 0.2139 0.9745 0.8669 0.046 Uiso 1 1 calc R U
H21C H 0.3152 1.1048 0.9738 0.046 Uiso 1 1 calc R U
C22 C 0.5330(2) 1.1389(2) 0.9204(2) 0.0352(6) Uani 1 1 d . .
H22A H 0.5471 1.0798 0.9470 0.053 Uiso 1 1 calc R U
H22B H 0.5434 1.2180 0.9822 0.053 Uiso 1 1 calc R U
H22C H 0.5956 1.1683 0.8799 0.053 Uiso 1 1 calc R U
C23 C 0.5501(2) 0.7352(2) 0.6486(2) 0.0362(7) Uani 1 1 d . .
H23A H 0.5231 0.6537 0.5818 0.054 Uiso 1 1 calc R U
H23B H 0.5651 0.7178 0.7118 0.054 Uiso 1 1 calc R U
H23C H 0.6294 0.8092 0.6495 0.054 Uiso 1 1 calc R U
C24 C 0.1225(2) 0.6501(2) 0.48952(19) 0.0212(5) Uani 1 1 d . .
H24 H 0.1215 0.5782 0.4308 0.025 Uiso 1 1 calc R U
C25 C -0.1053(2) 0.6889(2) 0.35692(18) 0.0216(5) Uani 1 1 d . .
H25 H -0.0306 0.7377 0.3316 0.026 Uiso 1 1 calc R U
C26 C -0.2260(2) 0.6164(2) 0.26478(19) 0.0284(6) Uani 1 1 d . .
H26A H -0.2354 0.6829 0.2444 0.034 Uiso 1 1 calc R U
H26B H -0.3019 0.5712 0.2893 0.034 Uiso 1 1 calc R U
C27 C -0.2195(3) 0.5118(2) 0.1661(2) 0.0339(6) Uani 1 1 d . .
H27A H -0.3008 0.4623 0.1086 0.041 Uiso 1 1 calc R U
H27B H -0.1491 0.5584 0.1370 0.041 Uiso 1 1 calc R U
C28 C -0.1968(2) 0.4115(2) 0.1945(2) 0.0312(6) Uani 1 1 d . .
H28A H -0.2711 0.3584 0.2168 0.037 Uiso 1 1 calc R U
H28B H -0.1890 0.3481 0.1295 0.037 Uiso 1 1 calc R U
C29 C -0.0755(2) 0.4844(2) 0.28609(19) 0.0261(5) Uani 1 1 d . .
H29A H -0.0642 0.4183 0.3056 0.031 Uiso 1 1 calc R U
H29B H -0.0001 0.5319 0.2620 0.031 Uiso 1 1 calc R U
C30 C -0.0851(2) 0.5853(2) 0.38428(18) 0.0199(5) Uani 1 1 d . .
H30 H -0.1627 0.5337 0.4053 0.024 Uiso 1 1 calc R U
C31 C 0.6566(3) 0.5321(3) 0.8019(2) 0.0446(7) Uani 1 1 d . .
H31 H 0.7152 0.6141 0.7925 0.054 Uiso 1 1 calc R U
N1 N -0.10252(17) 0.78744(16) 0.46067(14) 0.0178(4) Uani 1 1 d . .
N2 N 0.02290(17) 0.66531(17) 0.48163(15) 0.0198(4) Uani 1 1 d . .
Ga1 Ga -0.00487(2) 0.80305(2) 0.59671(2) 0.01787(7) Uani 1 1 d . .
O1 O -0.01141(14) 0.95885(14) 0.68101(12) 0.0213(3) Uani 1 1 d . .
O2 O 0.16493(14) 0.88873(14) 0.67594(13) 0.0234(4) Uani 1 1 d . .
Cl1 Cl -0.14176(6) 0.66095(6) 0.65390(5) 0.03454(16) Uani 1 1 d . .
Cl2 Cl 0.74961(9) 0.47520(9) 0.85060(7) 0.0719(3) Uani 1 1 d . .
Cl3 Cl 0.54817(7) 0.40901(7) 0.67537(6) 0.04625(19) Uani 1 1 d . .
Cl4 Cl 0.57488(9) 0.57703(10) 0.89610(8) 0.0879(4) Uani 1 1 d . .

loop_
_atom_site_aniso_label
_atom_site_aniso_U_11
_atom_site_aniso_U_22
_atom_site_aniso_U_33
_atom_site_aniso_U_23
_atom_site_aniso_U_13
_atom_site_aniso_U_12
C1 0.0141(12) 0.0173(10) 0.0243(13) 0.0098(10) 0.0072(10) 0.0080(10)
C2 0.0148(12) 0.0182(10) 0.0218(13) 0.0080(10) 0.0076(10) 0.0071(10)
C3 0.0206(13) 0.0220(11) 0.0248(14) 0.0095(10) 0.0104(11) 0.0125(10)
C4 0.0227(13) 0.0241(11) 0.0273(14) 0.0131(11) 0.0097(11) 0.0146(11)
C5 0.0232(14) 0.0250(11) 0.0248(14) 0.0133(11) 0.0080(11) 0.0137(11)
C6 0.0174(12) 0.0187(10) 0.0197(13) 0.0092(10) 0.0078(10) 0.0100(10)
C7 0.0225(13) 0.0251(11) 0.0182(13) 0.0071(10) 0.0055(11) 0.0132(11)
C8 0.0308(15) 0.0351(14) 0.0266(15) 0.0161(12) 0.0067(12) 0.0130(13)
C9 0.0266(15) 0.0307(13) 0.0274(15) 0.0074(11) 0.0039(12) 0.0149(12)
C10 0.0349(16) 0.0460(15) 0.0200(14) 0.0051(12) 0.0051(12) 0.0263(14)
C11 0.0357(16) 0.0403(14) 0.0353(16) 0.0173(13) 0.0126(13) 0.0285(13)
C12 0.0182(13) 0.0203(11) 0.0205(13) 0.0099(10) 0.0047(10) 0.0075(10)
C13 0.0179(12) 0.0222(11) 0.0243(13) 0.0137(10) 0.0098(11) 0.0118(10)
C14 0.0165(12) 0.0202(10) 0.0216(13) 0.0102(10) 0.0069(10) 0.0093(10)
C15 0.0181(13) 0.0240(11) 0.0313(15) 0.0133(11) 0.0047(11) 0.0102(11)
C16 0.0173(13) 0.0241(11) 0.0343(15) 0.0141(11) 0.0080(11) 0.0123(11)
C17 0.0216(13) 0.0193(11) 0.0288(14) 0.0102(10) 0.0105(11) 0.0124(10)
C18 0.0169(12) 0.0173(10) 0.0254(14) 0.0091(10) 0.0066(10) 0.0087(10)
C19 0.0177(13) 0.0249(11) 0.0219(13) 0.0094(10) 0.0046(11) 0.0106(10)
C20 0.0277(14) 0.0212(11) 0.0268(14) 0.0075(11) 0.0065(12) 0.0125(11)
C21 0.0337(16) 0.0368(14) 0.0249(15) 0.0145(12) 0.0099(12) 0.0189(13)
C22 0.0299(16) 0.0319(13) 0.0309(16) 0.0032(12) -0.0031(13) 0.0143(13)
C23 0.0257(15) 0.0350(14) 0.0484(18) 0.0104(13) 0.0048(13) 0.0217(13)
C24 0.0246(13) 0.0177(10) 0.0237(13) 0.0077(10) 0.0097(11) 0.0126(10)
C25 0.0263(14) 0.0203(11) 0.0182(13) 0.0063(10) 0.0074(11) 0.0127(11)
C26 0.0300(15) 0.0313(13) 0.0225(14) 0.0060(11) 0.0031(12) 0.0187(12)
C27 0.0395(17) 0.0347(14) 0.0185(14) 0.0010(11) -0.0007(12) 0.0203(13)
C28 0.0339(16) 0.0252(12) 0.0236(14) 0.0008(11) 0.0051(12) 0.0138(12)
C29 0.0298(15) 0.0226(11) 0.0253(14) 0.0063(11) 0.0070(12) 0.0153(11)
C30 0.0179(12) 0.0182(10) 0.0205(13) 0.0057(10) 0.0038(10) 0.0086(10)
C31 0.0435(19) 0.0282(14) 0.053(2) 0.0106(14) 0.0225(16) 0.0138(14)
N1 0.0169(10) 0.0173(9) 0.0173(10) 0.0055(8) 0.0056(8) 0.0084(8)
N2 0.0186(11) 0.0190(9) 0.0218(11) 0.0075(8) 0.0052(9) 0.0102(8)
Ga1 0.01637(14) 0.01811(12) 0.01931(15) 0.00632(10) 0.00465(11) 0.00997(11)
O1 0.0219(9) 0.0224(8) 0.0209(9) 0.0052(7) 0.0039(7) 0.0154(7)
O2 0.0181(9) 0.0243(8) 0.0245(9) 0.0030(7) 0.0023(7) 0.0141(7)
Cl1 0.0402(4) 0.0250(3) 0.0418(4) 0.0168(3) 0.0232(3) 0.0151(3)
Cl2 0.0736(7) 0.0613(5) 0.0561(6) 0.0024(5) -0.0063(5) 0.0344(5)
Cl3 0.0538(5) 0.0504(4) 0.0404(5) 0.0185(4) 0.0192(4) 0.0302(4)
Cl4 0.0583(6) 0.0799(6) 0.0710(7) -0.0154(5) 0.0316(5) 0.0250(5)

loop_
_atom_type_symbol
_atom_type_description
_atom_type_scat_dispersion_real
_atom_type_scat_dispersion_imag
_atom_type_scat_source
C C 0.0033 0.0016 'International Tables Vol C Tables 4.2.6.8 and 6.1.1.4'
H H 0.0000 0.0000 'International Tables Vol C Tables 4.2.6.8 and 6.1.1.4'
N N 0.0061 0.0033 'International Tables Vol C Tables 4.2.6.8 and 6.1.1.4'
Ga Ga 0.2307 1.6083 'International Tables Vol C Tables 4.2.6.8 and 6.1.1.4'
O O 0.0106 0.0060 'International Tables Vol C Tables 4.2.6.8 and 6.1.1.4'
Cl Cl 0.1484 0.1585 'International Tables Vol C Tables 4.2.6.8 and 6.1.1.4'

loop_
_geom_angle_atom_site_label_1
_geom_angle_atom_site_label_2
_geom_angle_atom_site_label_3
_geom_angle
O1 C1 C6 121.25(18)
O1 C1 C2 119.14(19)
C6 C1 C2 119.60(17)
C3 C2 C1 116.7(2)
C3 C2 C7 121.51(19)
C1 C2 C7 121.52(17)
C2 C3 C4 124.6(2)
C2 C3 H3 117.7
C4 C3 H3 117.7
C5 C4 C3 118.04(19)
C5 C4 C11 122.3(2)
C3 C4 C11 119.6(2)
C4 C5 C6 120.7(2)
C4 C5 H5 119.7
C6 C5 H5 119.7
C1 C6 C5 120.28(19)
C1 C6 C12 123.41(17)
C5 C6 C12 116.3(2)
C10 C7 C2 112.04(17)
C10 C7 C9 107.05(19)
C2 C7 C9 112.83(19)
C10 C7 C8 107.7(2)
C2 C7 C8 107.81(18)
C9 C7 C8 109.31(18)
C7 C8 H8A 109.5
C7 C8 H8B 109.5
H8A C8 H8B 109.5
C7 C8 H8C 109.5
H8A C8 H8C 109.5
H8B C8 H8C 109.5
C7 C9 H9A 109.5
C7 C9 H9B 109.5
H9A C9 H9B 109.5
C7 C9 H9C 109.5
H9A C9 H9C 109.5
H9B C9 H9C 109.5
C7 C10 H10A 109.5
C7 C10 H10B 109.5
H10A C10 H10B 109.5
C7 C10 H10C 109.5
H10A C10 H10C 109.5
H10B C10 H10C 109.5
C4 C11 H11A 109.5
C4 C11 H11B 109.5
H11A C11 H11B 109.5
C4 C11 H11C 109.5
H11A C11 H11C 109.5
H11B C11 H11C 109.5
N1 C12 C6 126.2(2)
N1 C12 H12 116.9
C6 C12 H12 116.9
O2 C13 C18 122.0(2)
O2 C13 C14 118.51(18)
C18 C13 C14 119.52(18)
C15 C14 C13 117.4(2)
C15 C14 C19 121.8(2)
C13 C14 C19 120.84(17)
C14 C15 C16 124.1(2)
C14 C15 H15 118.0
C16 C15 H15 118.0
C17 C16 C15 117.85(19)
C17 C16 C23 121.7(2)
C15 C16 C23 120.4(2)
C16 C17 C18 121.4(2)
C16 C17 H17 119.3
C18 C17 H17 119.3
C13 C18 C17 119.8(2)
C13 C18 C24 123.41(18)
C17 C18 C24 116.72(19)
C22 C19 C21 108.2(2)
C22 C19 C14 112.19(18)
C21 C19 C14 109.35(18)
C22 C19 C20 106.88(19)
C21 C19 C20 110.06(18)
C14 C19 C20 110.16(18)
C19 C20 H20A 109.5
C19 C20 H20B 109.5
H20A C20 H20B 109.5
C19 C20 H20C 109.5
H20A C20 H20C 109.5
H20B C20 H20C 109.5
C19 C21 H21A 109.5
C19 C21 H21B 109.5
H21A C21 H21B 109.5
C19 C21 H21C 109.5
H21A C21 H21C 109.5
H21B C21 H21C 109.5
C19 C22 H22A 109.5
C19 C22 H22B 109.5
H22A C22 H22B 109.5
C19 C22 H22C 109.5
H22A C22 H22C 109.5
H22B C22 H22C 109.5
C16 C23 H23A 109.5
C16 C23 H23B 109.5
H23A C23 H23B 109.5
C16 C23 H23C 109.5
H23A C23 H23C 109.5
H23B C23 H23C 109.5
N2 C24 C18 125.23(19)
N2 C24 H24 117.4
C18 C24 H24 117.4
N1 C25 C26 116.19(17)
N1 C25 C30 106.21(17)
C26 C25 C30 109.92(17)
N1 C25 H25 108.1
C26 C25 H25 108.1
C30 C25 H25 108.1
C25 C26 C27 110.54(18)
C25 C26 H26A 109.5
C27 C26 H26A 109.5
C25 C26 H26B 109.5
C27 C26 H26B 109.5
H26A C26 H26B 108.1
C28 C27 C26 111.8(2)
C28 C27 H27A 109.3
C26 C27 H27A 109.3
C28 C27 H27B 109.3
C26 C27 H27B 109.3
H27A C27 H27B 107.9
C29 C28 C27 110.77(19)
C29 C28 H28A 109.5
C27 C28 H28A 109.5
C29 C28 H28B 109.5
C27 C28 H28B 109.5
H28A C28 H28B 108.1
C30 C29 C28 109.60(18)
C30 C29 H29A 109.8
C28 C29 H29A 109.8
C30 C29 H29B 109.8
C28 C29 H29B 109.8
H29A C29 H29B 108.2
N2 C30 C29 117.73(17)
N2 C30 C25 105.44(16)
C29 C30 C25 111.49(18)
N2 C30 H30 107.2
C29 C30 H30 107.2
C25 C30 H30 107.2
Cl4 C31 Cl2 110.13(17)
Cl4 C31 Cl3 110.54(16)
Cl2 C31 Cl3 111.07(13)
Cl4 C31 H31 108.3
Cl2 C31 H31 108.3
Cl3 C31 H31 108.3
C12 N1 C25 121.03(18)
C12 N1 Ga1 123.90(15)
C25 N1 Ga1 115.07(12)
C24 N2 C30 123.50(18)
C24 N2 Ga1 125.89(16)
C30 N2 Ga1 110.59(12)
O2 Ga1 O1 88.27(6)
O2 Ga1 N2 90.16(7)
O1 Ga1 N2 163.84(7)
O2 Ga1 N1 137.70(7)
O1 Ga1 N1 90.51(6)
N2 Ga1 N1 79.89(7)
O2 Ga1 Cl1 113.39(5)
O1 Ga1 Cl1 98.81(5)
N2 Ga1 Cl1 96.57(5)
N1 Ga1 Cl1 108.58(5)
C1 O1 Ga1 129.15(14)
C13 O2 Ga1 131.86(14)

loop_
_geom_bond_atom_site_label_1
_geom_bond_atom_site_label_2
_geom_bond_distance
C1 O1 1.327(2)
C1 C6 1.411(3)
C1 C2 1.428(3)
C2 C3 1.393(3)
C2 C7 1.536(3)
C3 C4 1.395(3)
C3 H3 0.9500
C4 C5 1.374(3)
C4 C11 1.520(3)
C5 C6 1.418(3)
C5 H5 0.9500
C6 C12 1.438(3)
C7 C10 1.533(3)
C7 C9 1.538(3)
C7 C8 1.542(3)
C8 H8A 0.9800
C8 H8B 0.9800
C8 H8C 0.9800
C9 H9A 0.9800
C9 H9B 0.9800
C9 H9C 0.9800
C10 H10A 0.9800
C10 H10B 0.9800
C10 H10C 0.9800
C11 H11A 0.9800
C11 H11B 0.9800
C11 H11C 0.9800
C12 N1 1.294(2)
C12 H12 0.9500
C13 O2 1.337(2)
C13 C18 1.412(3)
C13 C14 1.421(3)
C14 C15 1.392(3)
C14 C19 1.540(3)
C15 C16 1.401(3)
C15 H15 0.9500
C16 C17 1.362(3)
C16 C23 1.519(3)
C17 C18 1.419(3)
C17 H17 0.9500
C18 C24 1.433(3)
C19 C22 1.529(3)
C19 C21 1.539(3)
C19 C20 1.545(3)
C20 H20A 0.9800
C20 H20B 0.9800
C20 H20C 0.9800
C21 H21A 0.9800
C21 H21B 0.9800
C21 H21C 0.9800
C22 H22A 0.9800
C22 H22B 0.9800
C22 H22C 0.9800
C23 H23A 0.9800
C23 H23B 0.9800
C23 H23C 0.9800
C24 N2 1.291(3)
C24 H24 0.9500
C25 N1 1.484(3)
C25 C26 1.520(3)
C25 C30 1.541(3)
C25 H25 1.0000
C26 C27 1.527(3)
C26 H26A 0.9900
C26 H26B 0.9900
C27 C28 1.525(3)
C27 H27A 0.9900
C27 H27B 0.9900
C28 C29 1.520(3)
C28 H28A 0.9900
C28 H28B 0.9900
C29 C30 1.516(3)
C29 H29A 0.9900
C29 H29B 0.9900
C30 N2 1.464(3)
C30 H30 1.0000
C31 Cl4 1.748(3)
C31 Cl2 1.752(3)
C31 Cl3 1.756(3)
C31 H31 1.0000
N1 Ga1 2.0278(18)
N2 Ga1 2.0217(17)
Ga1 O2 1.8608(15)
Ga1 O1 1.8783(13)
Ga1 Cl1 2.2255(6)

loop_
_geom_torsion_atom_site_label_1
_geom_torsion_atom_site_label_2
_geom_torsion_atom_site_label_3
_geom_torsion_atom_site_label_4
_geom_torsion
O1 C1 C2 C3 175.50(18)
C6 C1 C2 C3 -3.4(3)
O1 C1 C2 C7 -10.2(3)
C6 C1 C2 C7 170.9(2)
C1 C2 C3 C4 0.6(3)
C7 C2 C3 C4 -173.7(2)
C2 C3 C4 C5 1.3(3)
C2 C3 C4 C11 179.3(2)
C3 C4 C5 C6 -0.5(3)
C11 C4 C5 C6 -178.4(2)
O1 C1 C6 C5 -174.60(19)
C2 C1 C6 C5 4.3(3)
O1 C1 C6 C12 7.3(3)
C2 C1 C6 C12 -173.77(19)
C4 C5 C6 C1 -2.3(3)
C4 C5 C6 C12 175.9(2)
C3 C2 C7 C10 -7.5(3)
C1 C2 C7 C10 178.4(2)
C3 C2 C7 C9 -128.4(2)
C1 C2 C7 C9 57.5(3)
C3 C2 C7 C8 110.8(2)
C1 C2 C7 C8 -63.3(3)
C1 C6 C12 N1 6.6(4)
C5 C6 C12 N1 -171.5(2)
O2 C13 C14 C15 179.53(19)
C18 C13 C14 C15 -1.6(3)
O2 C13 C14 C19 1.7(3)
C18 C13 C14 C19 -179.49(19)
C13 C14 C15 C16 0.7(3)
C19 C14 C15 C16 178.5(2)
C14 C15 C16 C17 0.4(3)
C14 C15 C16 C23 -179.6(2)
C15 C16 C17 C18 -0.5(3)
C23 C16 C17 C18 179.4(2)
O2 C13 C18 C17 -179.67(19)
C14 C13 C18 C17 1.5(3)
O2 C13 C18 C24 4.4(3)
C14 C13 C18 C24 -174.4(2)
C16 C17 C18 C13 -0.4(3)
C16 C17 C18 C24 175.7(2)
C15 C14 C19 C22 4.6(3)
C13 C14 C19 C22 -177.6(2)
C15 C14 C19 C21 -115.3(2)
C13 C14 C19 C21 62.4(2)
C15 C14 C19 C20 123.6(2)
C13 C14 C19 C20 -58.7(3)
C13 C18 C24 N2 -6.2(3)
C17 C18 C24 N2 177.7(2)
N1 C25 C26 C27 -176.20(18)
C30 C25 C26 C27 -55.6(3)
C25 C26 C27 C28 55.8(3)
C26 C27 C28 C29 -56.5(3)
C27 C28 C29 C30 57.0(3)
C28 C29 C30 N2 179.60(18)
C28 C29 C30 C25 -58.4(2)
N1 C25 C30 N2 -46.7(2)
C26 C25 C30 N2 -173.13(18)
N1 C25 C30 C29 -175.53(18)
C26 C25 C30 C29 58.0(2)
C6 C12 N1 C25 179.1(2)
C6 C12 N1 Ga1 -0.7(3)
C26 C25 N1 C12 -32.7(3)
C30 C25 N1 C12 -155.25(19)
C26 C25 N1 Ga1 147.11(15)
C30 C25 N1 Ga1 24.5(2)
C18 C24 N2 C30 174.79(19)
C18 C24 N2 Ga1 -3.3(3)
C29 C30 N2 C24 -3.1(3)
C25 C30 N2 C24 -128.2(2)
C29 C30 N2 Ga1 175.19(15)
C25 C30 N2 Ga1 50.13(19)
C6 C1 O1 Ga1 -28.0(3)
C2 C1 O1 Ga1 153.08(15)
O2 Ga1 O1 C1 164.32(18)
N2 Ga1 O1 C1 79.7(3)
N1 Ga1 O1 C1 26.62(18)
Cl1 Ga1 O1 C1 -82.28(17)
C18 C13 O2 Ga1 7.9(3)
C14 C13 O2 Ga1 -173.30(14)
O1 Ga1 O2 C13 -176.67(18)
N2 Ga1 O2 C13 -12.76(18)
N1 Ga1 O2 C13 -87.82(19)
Cl1 Ga1 O2 C13 84.47(18)
